data_4511766
loop_
_publ_author_name
'Jiang, Linglei'
'Huang, Ying'
'Zhang, Qi'
'He, Hongyan'
'Xu, Yun'
'Mei, Xuefeng'

_publ_section_title
;
 Preparation and Solid-State Characterization of Dapsone Drug--Drug
 Co-Crystals
;
_journal_issue 9
_journal_name_full 'Crystal Growth &amp; Design'
_journal_page_first 4562
_journal_paper_doi 10.1021/cg500668a
_journal_volume 14
_journal_year 2014
_chemical_formula_sum 'C20 H22 N6 O4 S'
_chemical_formula_weight 442.51
_chemical_name_systematic
; 
 ? 
;
_space_group_IT_number 61
_symmetry_space_group_name_Hall '-P 2ac 2ab'
_symmetry_space_group_name_H-M 'P b c a'
_atom_sites_solution_hydrogens geom
_atom_sites_solution_primary direct
_atom_sites_solution_secondary difmap
_audit_creation_method SHELXL-97
_cell_angle_alpha 90.00
_cell_angle_beta 90.00
_cell_angle_gamma 90.00
_cell_formula_units_Z 8
_cell_length_a 8.5613(6)
_cell_length_b 15.6676(9)
_cell_length_c 32.2872(19)
_cell_measurement_temperature 296(2)
_cell_volume 4330.8(5)
_computing_structure_refinement 'SHELXL-97 (Sheldrick, 2008)'
_computing_structure_solution 'SHELXS-97 (Sheldrick, 2008)'
_diffrn_ambient_temperature 296(2)
_diffrn_measured_fraction_theta_full 0.992
_diffrn_measured_fraction_theta_max 0.992
_diffrn_radiation_monochromator graphite
_diffrn_radiation_source 'fine-focus sealed tube'
_diffrn_radiation_type MoK\a
_diffrn_radiation_wavelength 0.71073
_diffrn_reflns_av_R_equivalents 0.0290
_diffrn_reflns_av_sigmaI/netI 0.0236
_diffrn_reflns_limit_h_max 7
_diffrn_reflns_limit_h_min -11
_diffrn_reflns_limit_k_max 20
_diffrn_reflns_limit_k_min -16
_diffrn_reflns_limit_l_max 32
_diffrn_reflns_limit_l_min -41
_diffrn_reflns_number 21358
_diffrn_reflns_theta_full 27.48
_diffrn_reflns_theta_max 27.48
_diffrn_reflns_theta_min 2.52
_exptl_absorpt_coefficient_mu 0.189
_exptl_absorpt_correction_T_max 0.945
_exptl_absorpt_correction_T_min 0.913
_exptl_crystal_density_diffrn 1.357
_exptl_crystal_density_method 'not measured'
_exptl_crystal_F_000 1856.0
_exptl_crystal_size_max 0.50
_exptl_crystal_size_mid 0.40
_exptl_crystal_size_min 0.30
_refine_diff_density_max 0.379
_refine_diff_density_min -0.506
_refine_diff_density_rms 0.045
_refine_ls_extinction_method none
_refine_ls_goodness_of_fit_ref 1.212
_refine_ls_hydrogen_treatment mixed
_refine_ls_matrix_type full
_refine_ls_number_parameters 283
_refine_ls_number_reflns 4926
_refine_ls_number_restraints 0
_refine_ls_restrained_S_all 1.212
_refine_ls_R_factor_all 0.0848
_refine_ls_R_factor_gt 0.0588
_refine_ls_shift/su_max 0.001
_refine_ls_shift/su_mean 0.000
_refine_ls_structure_factor_coef Fsqd
_refine_ls_weighting_details 'calc w=1/[\s^2^(Fo^2^)+(0.1000P)^2^+0.4000P] where P=(Fo^2^+2Fc^2^)/3'
_refine_ls_weighting_scheme calc
_refine_ls_wR_factor_gt 0.1747
_refine_ls_wR_factor_ref 0.1923
_reflns_number_gt 3520
_reflns_number_total 4964
_reflns_threshold_expression >2sigma(I)
_cod_data_source_file cg500668a_si_004.cif
_cod_data_source_block 2013391_0m
_cod_depositor_comments 'Adding full bibliography for 4511765--4511770.cif.'
_cod_original_sg_symbol_H-M Pbca
_cod_database_code 4511766

loop_
_symmetry_equiv_pos_as_xyz
'x, y, z'
'x+1/2, -y+1/2, -z'
'-x, y+1/2, -z+1/2'
'-x+1/2, -y, z+1/2'
'-x, -y, -z'
'-x-1/2, y-1/2, z'
'x, -y-1/2, z-1/2'
'x-1/2, y, -z-1/2'

loop_
_atom_site_label
_atom_site_type_symbol
_atom_site_fract_x
_atom_site_fract_y
_atom_site_fract_z
_atom_site_U_iso_or_equiv
_atom_site_adp_type
_atom_site_occupancy
_atom_site_symmetry_multiplicity
_atom_site_calc_flag
_atom_site_refinement_flags
S1 S 1.09304(7) 0.28535(4) 0.16954(2) 0.0561(2) Uani 1 1 d .
O2 O 1.2171(2) 0.29725(12) 0.14015(6) 0.0754(6) Uani 1 1 d .
O1 O 1.0798(2) 0.34642(13) 0.20305(7) 0.0790(6) Uani 1 1 d .
O3 O 0.0093(3) 0.84813(15) 0.51053(6) 0.0885(7) Uani 1 1 d .
O4 O -0.0905(3) 1.00096(15) 0.39358(8) 0.0982(8) Uani 1 1 d .
C12 C 0.9069(3) 0.24482(15) 0.10435(7) 0.0527(6) Uani 1 1 d .
H27 H 0.9978 0.2270 0.0911 0.063 Uiso 1 1 calc R
C7 C 0.9151(3) 0.28261(14) 0.14343(7) 0.0492(5) Uani 1 1 d .
C1 C 1.1137(2) 0.18368(16) 0.19120(6) 0.0489(5) Uani 1 1 d .
N4 N 0.2174(2) 0.90868(13) 0.47882(6) 0.0549(5) Uani 1 1 d .
N5 N -0.0374(2) 0.92517(13) 0.45274(6) 0.0539(5) Uani 1 1 d .
C20 C 0.4113(5) 1.0097(2) 0.39945(14) 0.1016(13) Uani 1 1 d .
H20 H 0.4979 1.0297 0.3850 0.122 Uiso 1 1 calc R
N2 N 0.4853(3) 0.24673(16) 0.08680(7) 0.0758(7) Uani 1 1 d .
H10A H 0.4013 0.2630 0.0991 0.091 Uiso 1 1 calc R
H10B H 0.4799 0.2222 0.0630 0.091 Uiso 1 1 calc R
C10 C 0.6262(3) 0.25980(15) 0.10488(7) 0.0533(6) Uani 1 1 d .
C11 C 0.7656(3) 0.23411(15) 0.08556(7) 0.0566(6) Uani 1 1 d .
H10 H 0.7614 0.2093 0.0594 0.068 Uiso 1 1 calc R
C2 C 1.2041(2) 0.12178(15) 0.17160(6) 0.0478(5) Uani 1 1 d .
H2 H 1.2621 0.1362 0.1483 0.057 Uiso 1 1 calc R
C3 C 1.2086(3) 0.03962(16) 0.18640(7) 0.0525(6) Uani 1 1 d .
H3 H 1.2702 -0.0009 0.1731 0.063 Uiso 1 1 calc R
C4 C 1.1214(3) 0.01645(19) 0.22125(8) 0.0626(7) Uani 1 1 d .
N1 N 1.1243(4) -0.0650(2) 0.23555(10) 0.1055(11) Uani 1 1 d .
H4B H 1.0699 -0.0788 0.2569 0.127 Uiso 1 1 calc R
H4A H 1.1804 -0.1028 0.2232 0.127 Uiso 1 1 calc R
C9 C 0.6373(3) 0.29958(16) 0.14360(7) 0.0567(6) Uani 1 1 d .
H13 H 0.5471 0.3197 0.1564 0.068 Uiso 1 1 calc R
C8 C 0.7777(3) 0.30939(16) 0.16287(7) 0.0542(6) Uani 1 1 d .
H12 H 0.7822 0.3340 0.1891 0.065 Uiso 1 1 calc R
C6 C 1.0270(3) 0.1609(2) 0.22615(8) 0.0653(7) Uani 1 1 d .
H6 H 0.9661 0.2015 0.2396 0.078 Uiso 1 1 calc R
C5 C 1.0314(3) 0.0793(2) 0.24055(8) 0.0740(8) Uani 1 1 d .
H5 H 0.9730 0.0650 0.2638 0.089 Uiso 1 1 calc R
C15 C 0.3264(4) 0.8737(2) 0.50949(10) 0.0899(10) Uani 1 1 d .
H15A H 0.2847 0.8819 0.5368 0.135 Uiso 1 1 calc R
H15C H 0.4250 0.9025 0.5073 0.135 Uiso 1 1 calc R
H15B H 0.3409 0.8138 0.5045 0.135 Uiso 1 1 calc R
C16 C 0.2724(3) 0.95209(15) 0.44470(8) 0.0546(6) Uani 1 1 d .
C17 C 0.1722(3) 0.98101(14) 0.41517(7) 0.0548(6) Uani 1 1 d .
N7 N 0.2618(4) 1.01871(14) 0.38507(7) 0.0780(7) Uani 1 1 d .
C19 C 0.2150(7) 1.0554(3) 0.34587(10) 0.1317(18) Uani 1 1 d .
H19B H 0.1827 1.0108 0.3274 0.198 Uiso 1 1 calc R
H19C H 0.3015 1.0857 0.3339 0.198 Uiso 1 1 calc R
H19A H 0.1297 1.0942 0.3503 0.198 Uiso 1 1 calc R
C14 C 0.0613(3) 0.89118(16) 0.48230(7) 0.0546(6) Uani 1 1 d .
C18 C 0.0077(3) 0.97258(15) 0.41781(7) 0.0585(6) Uani 1 1 d .
N6 N 0.4228(3) 0.96900(18) 0.43671(10) 0.0840(8) Uani 1 1 d .
C13 C -0.2049(3) 0.9047(2) 0.45794(10) 0.0862(10) Uani 1 1 d .
H13C H -0.2208 0.8447 0.4536 0.129 Uiso 1 1 calc R
H13A H -0.2652 0.9364 0.4382 0.129 Uiso 1 1 calc R
H13B H -0.2374 0.9196 0.4854 0.129 Uiso 1 1 calc R

loop_
_atom_site_aniso_label
_atom_site_aniso_U_11
_atom_site_aniso_U_22
_atom_site_aniso_U_33
_atom_site_aniso_U_23
_atom_site_aniso_U_13
_atom_site_aniso_U_12
S1 0.0401(3) 0.0536(4) 0.0747(4) -0.0119(3) 0.0063(3) -0.0009(2)
O2 0.0504(11) 0.0669(12) 0.1089(15) 0.0060(10) 0.0210(10) -0.0046(8)
O1 0.0606(12) 0.0717(12) 0.1046(14) -0.0380(11) -0.0024(10) -0.0011(9)
O3 0.0941(16) 0.1072(17) 0.0643(11) 0.0227(11) 0.0068(11) -0.0237(13)
O4 0.1063(18) 0.0902(16) 0.0982(17) 0.0108(12) -0.0562(14) 0.0085(12)
C12 0.0522(13) 0.0512(13) 0.0547(12) 0.0015(10) 0.0137(10) 0.0096(10)
C7 0.0419(12) 0.0444(12) 0.0612(13) -0.0028(10) 0.0048(10) 0.0039(9)
C1 0.0349(11) 0.0638(14) 0.0480(11) -0.0066(10) 0.0019(9) 0.0053(10)
N4 0.0509(12) 0.0601(12) 0.0537(10) 0.0011(9) -0.0150(9) -0.0009(9)
N5 0.0394(10) 0.0619(12) 0.0603(11) -0.0054(9) -0.0046(9) -0.0027(9)
C20 0.091(3) 0.084(2) 0.130(3) -0.019(2) 0.046(2) -0.0352(19)
N2 0.0570(14) 0.0990(18) 0.0716(13) -0.0184(13) -0.0084(11) 0.0117(12)
C10 0.0520(14) 0.0526(13) 0.0552(12) 0.0019(10) -0.0010(10) 0.0062(11)
C11 0.0644(16) 0.0583(14) 0.0472(12) -0.0019(10) 0.0035(11) 0.0087(12)
C2 0.0355(11) 0.0660(14) 0.0418(10) -0.0006(10) 0.0047(8) 0.0048(10)
C3 0.0442(12) 0.0666(15) 0.0468(11) 0.0026(10) 0.0094(9) 0.0120(11)
C4 0.0489(14) 0.0849(19) 0.0539(13) 0.0188(13) 0.0076(11) 0.0135(13)
N1 0.102(2) 0.104(2) 0.110(2) 0.0553(18) 0.0489(16) 0.0381(16)
C9 0.0440(13) 0.0620(15) 0.0639(14) -0.0109(11) 0.0085(11) 0.0109(11)
C8 0.0491(13) 0.0551(13) 0.0583(13) -0.0139(10) 0.0054(10) 0.0074(11)
C6 0.0539(14) 0.0883(19) 0.0538(12) -0.0024(13) 0.0144(11) 0.0198(14)
C5 0.0579(15) 0.114(2) 0.0507(14) 0.0158(14) 0.0227(12) 0.0184(16)
C15 0.084(2) 0.094(2) 0.092(2) 0.0080(17) -0.0468(18) 0.0046(18)
C16 0.0471(13) 0.0511(13) 0.0656(14) -0.0092(11) 0.0036(11) -0.0080(10)
C17 0.0674(16) 0.0455(12) 0.0514(12) -0.0020(10) 0.0008(12) -0.0077(11)
N7 0.115(2) 0.0555(13) 0.0632(13) -0.0018(10) 0.0183(14) -0.0247(14)
C19 0.251(6) 0.082(2) 0.0617(18) 0.0130(17) 0.014(3) -0.032(3)
C14 0.0535(14) 0.0603(14) 0.0500(12) -0.0020(11) -0.0024(10) -0.0077(11)
C18 0.0681(17) 0.0494(13) 0.0580(13) -0.0065(11) -0.0155(12) -0.0009(12)
N6 0.0544(15) 0.0832(18) 0.114(2) -0.0151(16) 0.0137(13) -0.0207(12)
C13 0.0425(15) 0.102(2) 0.114(2) -0.0215(19) -0.0020(15) -0.0070(15)

loop_
_atom_type_symbol
_atom_type_description
_atom_type_scat_dispersion_real
_atom_type_scat_dispersion_imag
_atom_type_scat_source
C C 0.0033 0.0016 'International Tables Vol C Tables 4.2.6.8 and 6.1.1.4'
H H 0.0000 0.0000 'International Tables Vol C Tables 4.2.6.8 and 6.1.1.4'
N N 0.0061 0.0033 'International Tables Vol C Tables 4.2.6.8 and 6.1.1.4'
O O 0.0106 0.0060 'International Tables Vol C Tables 4.2.6.8 and 6.1.1.4'
S S 0.1246 0.1234 'International Tables Vol C Tables 4.2.6.8 and 6.1.1.4'

loop_
_geom_angle_atom_site_label_1
_geom_angle_atom_site_label_2
_geom_angle_atom_site_label_3
_geom_angle
O2 S1 O1 117.75(12)
O2 S1 C7 109.27(12)
O1 S1 C7 108.01(11)
O2 S1 C1 107.92(11)
O1 S1 C1 108.11(12)
C7 S1 C1 105.06(11)
C11 C12 C7 119.9(2)
C11 C12 H27 120.0
C7 C12 H27 120.0
C12 C7 C8 119.4(2)
C12 C7 S1 119.47(17)
C8 C7 S1 120.76(18)
C2 C1 C6 119.0(2)
C2 C1 S1 120.58(17)
C6 C1 S1 120.13(18)
C14 N4 C16 119.89(19)
C14 N4 C15 119.4(2)
C16 N4 C15 120.4(2)
C14 N5 C18 126.2(2)
C14 N5 C13 115.5(2)
C18 N5 C13 118.2(2)
N6 C20 N7 114.5(3)
N6 C20 H20 122.8
N7 C20 H20 122.8
C10 N2 H10A 120.0
C10 N2 H10B 120.0
H10A N2 H10B 120.0
N2 C10 C9 120.8(2)
N2 C10 C11 121.4(2)
C9 C10 C11 117.8(2)
C12 C11 C10 121.4(2)
C12 C11 H10 119.3
C10 C11 H10 119.3
C3 C2 C1 120.7(2)
C3 C2 H2 119.7
C1 C2 H2 119.7
C2 C3 C4 120.5(2)
C2 C3 H3 119.7
C4 C3 H3 119.7
N1 C4 C5 121.4(2)
N1 C4 C3 120.5(3)
C5 C4 C3 118.1(2)
C4 N1 H4B 120.0
C4 N1 H4A 120.0
H4B N1 H4A 120.0
C8 C9 C10 121.2(2)
C8 C9 H13 119.4
C10 C9 H13 119.4
C9 C8 C7 120.2(2)
C9 C8 H12 119.9
C7 C8 H12 119.9
C5 C6 C1 120.1(2)
C5 C6 H6 120.0
C1 C6 H6 120.0
C6 C5 C4 121.7(2)
C6 C5 H5 119.2
C4 C5 H5 119.2
N4 C15 H15A 109.5
N4 C15 H15C 109.5
H15A C15 H15C 109.5
N4 C15 H15B 109.5
H15A C15 H15B 109.5
H15C C15 H15B 109.5
N6 C16 C17 113.9(3)
N6 C16 N4 125.5(2)
C17 C16 N4 120.6(2)
C16 C17 N7 106.7(3)
C16 C17 C18 123.6(2)
N7 C17 C18 129.7(2)
C20 N7 C17 103.8(3)
C20 N7 C19 126.6(3)
C17 N7 C19 129.5(3)
N7 C19 H19B 109.5
N7 C19 H19C 109.5
H19B C19 H19C 109.5
N7 C19 H19A 109.5
H19B C19 H19A 109.5
H19C C19 H19A 109.5
O3 C14 N4 121.9(2)
O3 C14 N5 120.5(2)
N4 C14 N5 117.6(2)
O4 C18 N5 120.9(3)
O4 C18 C17 127.3(3)
N5 C18 C17 111.7(2)
C16 N6 C20 101.1(3)
N5 C13 H13C 109.5
N5 C13 H13A 109.5
H13C C13 H13A 109.5
N5 C13 H13B 109.5
H13C C13 H13B 109.5
H13A C13 H13B 109.5

loop_
_geom_bond_atom_site_label_1
_geom_bond_atom_site_label_2
_geom_bond_distance
S1 O2 1.4361(18)
S1 O1 1.4489(19)
S1 C7 1.742(2)
S1 C1 1.749(3)
O3 C14 1.218(3)
O4 C18 1.231(3)
C12 C11 1.364(3)
C12 C7 1.396(3)
C12 H27 0.9300
C7 C8 1.398(3)
C1 C2 1.393(3)
C1 C6 1.397(3)
N4 C14 1.368(3)
N4 C16 1.378(3)
N4 C15 1.467(3)
N5 C14 1.381(3)
N5 C18 1.405(3)
N5 C13 1.479(3)
C20 N6 1.365(5)
C20 N7 1.369(5)
C20 H20 0.9300
N2 C10 1.356(3)
N2 H10A 0.8600
N2 H10B 0.8600
C10 C9 1.400(3)
C10 C11 1.406(3)
C11 H10 0.9300
C2 C3 1.374(3)
C2 H2 0.9300
C3 C4 1.399(3)
C3 H3 0.9300
C4 N1 1.357(4)
C4 C5 1.397(4)
N1 H4B 0.8600
N1 H4A 0.8600
C9 C8 1.363(3)
C9 H13 0.9300
C8 H12 0.9300
C6 C5 1.361(4)
C6 H6 0.9300
C5 H5 0.9300
C15 H15A 0.9600
C15 H15C 0.9600
C15 H15B 0.9600
C16 N6 1.340(3)
C16 C17 1.360(3)
C17 N7 1.372(3)
C17 C18 1.418(4)
N7 C19 1.447(4)
C19 H19B 0.9600
C19 H19C 0.9600
C19 H19A 0.9600
C13 H13C 0.9600
C13 H13A 0.9600
C13 H13B 0.9600

loop_
_geom_torsion_atom_site_label_1
_geom_torsion_atom_site_label_2
_geom_torsion_atom_site_label_3
_geom_torsion_atom_site_label_4
_geom_torsion
C11 C12 C7 C8 -0.2(4)
C11 C12 C7 S1 172.98(19)
O2 S1 C7 C12 35.7(2)
O1 S1 C7 C12 164.90(19)
C1 S1 C7 C12 -79.9(2)
O2 S1 C7 C8 -151.2(2)
O1 S1 C7 C8 -22.0(2)
C1 S1 C7 C8 93.2(2)
O2 S1 C1 C2 -18.4(2)
O1 S1 C1 C2 -146.78(18)
C7 S1 C1 C2 98.08(19)
O2 S1 C1 C6 168.1(2)
O1 S1 C1 C6 39.7(2)
C7 S1 C1 C6 -75.4(2)
C7 C12 C11 C10 -0.5(4)
N2 C10 C11 C12 -177.9(2)
C9 C10 C11 C12 2.2(4)
C6 C1 C2 C3 -0.2(3)
S1 C1 C2 C3 -173.75(17)
C1 C2 C3 C4 0.5(3)
C2 C3 C4 N1 179.2(3)
C2 C3 C4 C5 -0.5(4)
N2 C10 C9 C8 176.9(2)
C11 C10 C9 C8 -3.1(4)
C10 C9 C8 C7 2.5(4)
C12 C7 C8 C9 -0.8(4)
S1 C7 C8 C9 -173.87(19)
C2 C1 C6 C5 -0.1(4)
S1 C1 C6 C5 173.5(2)
C1 C6 C5 C4 0.1(4)
N1 C4 C5 C6 -179.4(3)
C3 C4 C5 C6 0.3(4)
C14 N4 C16 N6 -176.3(2)
C15 N4 C16 N6 -2.3(4)
C14 N4 C16 C17 2.8(3)
C15 N4 C16 C17 176.8(2)
N6 C16 C17 N7 0.9(3)
N4 C16 C17 N7 -178.2(2)
N6 C16 C17 C18 -178.0(2)
N4 C16 C17 C18 2.8(3)
N6 C20 N7 C17 -0.1(4)
N6 C20 N7 C19 -176.9(3)
C16 C17 N7 C20 -0.5(3)
C18 C17 N7 C20 178.4(3)
C16 C17 N7 C19 176.2(3)
C18 C17 N7 C19 -4.9(5)
C16 N4 C14 O3 175.0(2)
C15 N4 C14 O3 1.0(4)
C16 N4 C14 N5 -5.8(3)
C15 N4 C14 N5 -179.9(2)
C18 N5 C14 O3 -177.1(2)
C13 N5 C14 O3 -0.6(4)
C18 N5 C14 N4 3.8(3)
C13 N5 C14 N4 -179.8(2)
C14 N5 C18 O4 -179.1(2)
C13 N5 C18 O4 4.6(3)
C14 N5 C18 C17 1.3(3)
C13 N5 C18 C17 -175.0(2)
C16 C17 C18 O4 175.8(3)
N7 C17 C18 O4 -2.9(4)
C16 C17 C18 N5 -4.7(3)
N7 C17 C18 N5 176.7(2)
C17 C16 N6 C20 -1.0(3)
N4 C16 N6 C20 178.2(3)
N7 C20 N6 C16 0.7(4)
